data_4330653
loop_
_publ_author_name
'Tristan A. Tronic'
'Werner Kaminsky'
'Michael K. Coggins'
'James M. Mayer'

_publ_contact_author_address
;
Department of Chemistry
University of Washington
Seattle
Washington, 98195, USA
;
_publ_contact_author_email kaminsky@chem.washington.edu
_publ_contact_author_fax 00(206)6858665
_publ_contact_author_name 'Werner Kaminsky'
_publ_contact_author_phone 00(206)5437585
_publ_section_title
;
 Synthesis, Protonation, and Reduction of Ruthenium-Peroxo Complexes with
 Pendent Nitrogen Bases
;
_journal_name_full 'Inorganic Chemistry'
_journal_page_first 10916
_journal_page_last 10928
_journal_paper_doi 10.1021/ic3013987
_journal_volume 51
_journal_year 2012
_chemical_absolute_configuration ad
_chemical_formula_moiety 'C33 H48 N3 P2 Ru, C4 H10 O, F6 P'
_chemical_formula_sum 'C37 H58 F6 N3 O P3 Ru'
_chemical_formula_weight 868.84
_chemical_name_common tt3299
_chemical_name_systematic
;
 tt3299
;
_space_group_IT_number 19
_symmetry_cell_setting orthorhombic
_symmetry_Int_Tables_number 19
_symmetry_space_group_name_Hall 'P 2ac 2ab'
_symmetry_space_group_name_H-M 'P 21 21 21'
_atom_sites_solution_hydrogens geom
_atom_sites_solution_primary direct
_atom_sites_solution_secondary difmap
_audit_conform_dict_location ftp://ftp.iucr.org/pub/cif_core.dic
_audit_conform_dict_name cif_core.dic
_audit_conform_dict_version 2.4
_audit_creation_date 2012-04-11T10:45:43-00:00
_audit_creation_method 'WinGX routine CIF_UPDATE'
_cell_angle_alpha 90
_cell_angle_beta 90
_cell_angle_gamma 90
_cell_formula_units_Z 4
_cell_length_a 10.2885(2)
_cell_length_b 18.7620(5)
_cell_length_c 20.8913(5)
_cell_measurement_reflns_used 1022
_cell_measurement_temperature 100(2)
_cell_measurement_theta_max 20
_cell_measurement_theta_min 3
_cell_volume 4032.71(16)
_computing_cell_refinement 'SAINT (Bruker, 2007)'
_computing_data_collection 'APEX2 (Bruker, 2007)'
_computing_data_reduction 'SAINT (Bruker, 2007)'
_computing_molecular_graphics 'ORTEP-3 for Windows (Farrugia, 1997)'
_computing_publication_material 'SHELXL-97 (Sheldrick, 1997)'
_computing_structure_refinement 'SHELXL-97 (Sheldrick, 2008)'
_computing_structure_solution 'SHELXS97 (Sheldrick, 1997)'
_diffrn_ambient_temperature 100(2)
_diffrn_measured_fraction_theta_full 0.998
_diffrn_measured_fraction_theta_max 0.994
_diffrn_measurement_device_type 'Bruker APEXII CCD area-detector'
_diffrn_measurement_method '\f and \w scans'
_diffrn_radiation_monochromator graphite
_diffrn_radiation_type MoK\a
_diffrn_radiation_wavelength 0.71073
_diffrn_reflns_av_R_equivalents 0.0361
_diffrn_reflns_av_unetI/netI 0.0187
_diffrn_reflns_limit_h_max 13
_diffrn_reflns_limit_h_min -13
_diffrn_reflns_limit_k_max 25
_diffrn_reflns_limit_k_min -25
_diffrn_reflns_limit_l_max 28
_diffrn_reflns_limit_l_min -27
_diffrn_reflns_number 121656
_diffrn_reflns_theta_full 25
_diffrn_reflns_theta_max 28.52
_diffrn_reflns_theta_min 1.95
_diffrn_source 'fine-focus sealed tube'
_exptl_absorpt_coefficient_mu 0.569
_exptl_absorpt_correction_T_max 0.9453
_exptl_absorpt_correction_T_min 0.8899
_exptl_absorpt_correction_type multi-scan
_exptl_absorpt_process_details '(SADABS; Bruker, 2007)'
_exptl_crystal_colour yellow
_exptl_crystal_density_diffrn 1.431
_exptl_crystal_description prism
_exptl_crystal_F_000 1808
_exptl_crystal_size_max 0.21
_exptl_crystal_size_mid 0.18
_exptl_crystal_size_min 0.1
_refine_diff_density_max 0.39
_refine_diff_density_min -0.258
_refine_diff_density_rms 0.046
_refine_ls_abs_structure_details 'Flack H D (1983), Acta Cryst. A39, 876-881'
_refine_ls_abs_structure_Flack -0.015(11)
_refine_ls_extinction_method none
_refine_ls_goodness_of_fit_ref 1.067
_refine_ls_hydrogen_treatment constr
_refine_ls_matrix_type full
_refine_ls_number_parameters 469
_refine_ls_number_reflns 10156
_refine_ls_number_restraints 0
_refine_ls_restrained_S_all 1.067
_refine_ls_R_factor_all 0.021
_refine_ls_R_factor_gt 0.0188
_refine_ls_shift/su_max 0.002
_refine_ls_shift/su_mean 0
_refine_ls_structure_factor_coef Fsqd
_refine_ls_weighting_details 'calc w=1/[\s^2^(Fo^2^)+(0.0264P)^2^+0.7043P] where P=(Fo^2^+2Fc^2^)/3'
_refine_ls_weighting_scheme calc
_refine_ls_wR_factor_gt 0.0466
_refine_ls_wR_factor_ref 0.0476
_reflns_number_gt 9707
_reflns_number_total 10156
_reflns_threshold_expression >2\s(I)
_cod_data_source_file ic3013987_si_002_02.cif
_cod_data_source_block CpHRuPtBuNBnACN
_cod_database_code 4330653

loop_
_symmetry_equiv_pos_as_xyz
'x, y, z'
'x+1/2, -y+1/2, -z'
'-x, y+1/2, -z+1/2'
'-x+1/2, -y, z+1/2'

loop_
_atom_site_label
_atom_site_type_symbol
_atom_site_fract_x
_atom_site_fract_y
_atom_site_fract_z
_atom_site_U_iso_or_equiv
_atom_site_adp_type
_atom_site_occupancy
_atom_site_symmetry_multiplicity
_atom_site_calc_flag
_atom_site_refinement_flags
C1 C 0.86090(15) 0.36755(8) 0.74931(8) 0.0173(3) Uani 1 1 d .
H1 H 0.7954 0.3916 0.7257 0.021 Uiso 1 1 calc R
C2 C 0.86942(14) 0.36331(8) 0.81717(8) 0.0165(3) Uani 1 1 d .
H2 H 0.8109 0.3842 0.8469 0.02 Uiso 1 1 calc R
C3 C 0.98213(14) 0.32180(8) 0.83273(8) 0.0169(3) Uani 1 1 d .
H3 H 1.0121 0.3104 0.8745 0.02 Uiso 1 1 calc R
C4 C 1.04028(13) 0.30107(8) 0.77438(8) 0.0193(3) Uani 1 1 d .
H4 H 1.1162 0.2726 0.7705 0.023 Uiso 1 1 calc R
C5 C 0.96870(14) 0.32906(8) 0.72283(9) 0.0203(3) Uani 1 1 d .
H5 H 0.9881 0.3235 0.6787 0.024 Uiso 1 1 calc R
C6 C 0.71410(13) 0.22583(8) 0.93940(7) 0.0129(3) Uani 1 1 d .
C7 C 0.59315(15) 0.20611(10) 0.97846(8) 0.0208(3) Uani 1 1 d .
H7A H 0.6128 0.21 1.0242 0.031 Uiso 1 1 calc R
H7B H 0.5674 0.1571 0.9685 0.031 Uiso 1 1 calc R
H7C H 0.5219 0.2386 0.9676 0.031 Uiso 1 1 calc R
C8 C 0.82148(15) 0.17124(8) 0.95188(8) 0.0190(3) Uani 1 1 d .
H8A H 0.8421 0.1704 0.9977 0.029 Uiso 1 1 calc R
H8B H 0.8993 0.1844 0.9276 0.029 Uiso 1 1 calc R
H8C H 0.7919 0.1239 0.9384 0.029 Uiso 1 1 calc R
C9 C 0.75910(15) 0.29988(8) 0.96079(7) 0.0173(3) Uani 1 1 d .
H9A H 0.8395 0.3124 0.9383 0.026 Uiso 1 1 calc R
H9B H 0.775 0.2996 1.007 0.026 Uiso 1 1 calc R
H9C H 0.6916 0.335 0.9507 0.026 Uiso 1 1 calc R
C10 C 0.68665(14) 0.23730(8) 0.62195(7) 0.0165(3) Uani 1 1 d .
C11 C 0.73004(17) 0.31228(9) 0.60287(8) 0.0231(4) Uani 1 1 d .
H11A H 0.7461 0.3138 0.5567 0.035 Uiso 1 1 calc R
H11B H 0.8101 0.3245 0.6258 0.035 Uiso 1 1 calc R
H11C H 0.6618 0.3466 0.6139 0.035 Uiso 1 1 calc R
C12 C 0.79153(17) 0.18330(10) 0.60316(8) 0.0242(4) Uani 1 1 d .
H12A H 0.8708 0.1927 0.6278 0.036 Uiso 1 1 calc R
H12B H 0.8103 0.1877 0.5573 0.036 Uiso 1 1 calc R
H12C H 0.7606 0.135 0.6123 0.036 Uiso 1 1 calc R
C13 C 0.55873(16) 0.22118(9) 0.58620(8) 0.0227(3) Uani 1 1 d .
H13A H 0.5721 0.2273 0.5401 0.034 Uiso 1 1 calc R
H13B H 0.4909 0.254 0.6008 0.034 Uiso 1 1 calc R
H13C H 0.532 0.172 0.595 0.034 Uiso 1 1 calc R
C14 C 0.52230(13) 0.28715(8) 0.72768(7) 0.0140(3) Uani 1 1 d .
H14A H 0.5094 0.3208 0.6918 0.017 Uiso 1 1 calc R
H14B H 0.4448 0.256 0.7299 0.017 Uiso 1 1 calc R
C15 C 0.53266(13) 0.28228(8) 0.84472(7) 0.0126(3) Uani 1 1 d .
H15A H 0.4549 0.2512 0.8438 0.015 Uiso 1 1 calc R
H15B H 0.5264 0.3129 0.8832 0.015 Uiso 1 1 calc R
C16 C 0.42446(14) 0.37896(8) 0.79048(7) 0.0159(3) Uani 1 1 d .
H16A H 0.3415 0.3526 0.7942 0.019 Uiso 1 1 calc R
H16B H 0.4219 0.4067 0.7502 0.019 Uiso 1 1 calc R
C17 C 0.43683(14) 0.42970(8) 0.84641(7) 0.0155(3) Uani 1 1 d .
C18 C 0.33010(17) 0.44517(8) 0.88468(8) 0.0209(3) Uani 1 1 d .
H18 H 0.2486 0.4235 0.8757 0.025 Uiso 1 1 calc R
C19 C 0.34138(19) 0.49202(9) 0.93592(8) 0.0254(3) Uani 1 1 d .
H19 H 0.2675 0.5028 0.9614 0.03 Uiso 1 1 calc R
C20 C 0.45981(18) 0.52288(9) 0.94987(8) 0.0244(4) Uani 1 1 d .
H20 H 0.4679 0.5541 0.9854 0.029 Uiso 1 1 calc R
C21 C 0.56691(17) 0.50813(9) 0.91182(8) 0.0221(3) Uani 1 1 d .
H21 H 0.6484 0.5296 0.921 0.027 Uiso 1 1 calc R
C22 C 0.55488(15) 0.46184(8) 0.86006(8) 0.0177(3) Uani 1 1 d .
H22 H 0.6283 0.4522 0.8339 0.021 Uiso 1 1 calc R
C23 C 0.61044(13) 0.13633(8) 0.83837(7) 0.0129(3) Uani 1 1 d .
H23A H 0.682 0.1014 0.8339 0.016 Uiso 1 1 calc R
H23B H 0.5581 0.1226 0.8762 0.016 Uiso 1 1 calc R
C24 C 0.60111(13) 0.14056(7) 0.72139(8) 0.0141(3) Uani 1 1 d .
H24A H 0.5432 0.1291 0.685 0.017 Uiso 1 1 calc R
H24B H 0.6737 0.1059 0.7213 0.017 Uiso 1 1 calc R
C25 C 0.45061(13) 0.06797(7) 0.78154(8) 0.0154(3) Uani 1 1 d .
H25A H 0.5076 0.0272 0.7924 0.018 Uiso 1 1 calc R
H25B H 0.4152 0.0597 0.7381 0.018 Uiso 1 1 calc R
C26 C 0.33965(14) 0.07123(8) 0.82887(7) 0.0151(3) Uani 1 1 d .
C27 C 0.26131(14) 0.13128(8) 0.83332(8) 0.0173(3) Uani 1 1 d .
H27 H 0.2808 0.1721 0.8082 0.021 Uiso 1 1 calc R
C28 C 0.15505(15) 0.13230(8) 0.87408(8) 0.0196(3) Uani 1 1 d .
H28 H 0.1027 0.1739 0.8769 0.024 Uiso 1 1 calc R
C29 C 0.12470(15) 0.07307(10) 0.91067(8) 0.0223(3) Uani 1 1 d .
H29 H 0.0509 0.0736 0.938 0.027 Uiso 1 1 calc R
C30 C 0.20267(16) 0.01322(10) 0.90705(9) 0.0263(4) Uani 1 1 d .
H30 H 0.1826 -0.0276 0.9321 0.032 Uiso 1 1 calc R
C31 C 0.31044(15) 0.01247(9) 0.86680(8) 0.0212(3) Uani 1 1 d .
H31 H 0.3645 -0.0285 0.8652 0.025 Uiso 1 1 calc R
C32 C 0.94040(14) 0.09806(9) 0.76156(7) 0.0172(3) Uani 1 1 d .
C33 C 0.99683(17) 0.02818(9) 0.74905(9) 0.0245(3) Uani 1 1 d .
H33A H 1.0382 0.0282 0.7068 0.037 Uiso 1 1 calc R
H33B H 0.9283 -0.0081 0.7501 0.037 Uiso 1 1 calc R
H33C H 1.062 0.0174 0.7819 0.037 Uiso 1 1 calc R
C34 C 0.9693(2) 0.48185(11) 0.96503(10) 0.0341(4) Uani 1 1 d .
H34A H 1.0239 0.4713 0.9278 0.051 Uiso 1 1 calc R
H34B H 0.8879 0.4549 0.962 0.051 Uiso 1 1 calc R
H34C H 1.0153 0.4683 1.0042 0.051 Uiso 1 1 calc R
C35 C 0.93959(18) 0.56030(10) 0.96670(9) 0.0259(4) Uani 1 1 d .
H35A H 0.8771 0.5707 1.0015 0.031 Uiso 1 1 calc R
H35B H 1.0202 0.5876 0.975 0.031 Uiso 1 1 calc R
C36 C 0.83573(17) 0.65115(9) 0.90803(8) 0.0234(3) Uani 1 1 d .
H36A H 0.9038 0.6846 0.9228 0.028 Uiso 1 1 calc R
H36B H 0.7613 0.654 0.938 0.028 Uiso 1 1 calc R
C37 C 0.79254(18) 0.67074(10) 0.84153(9) 0.0293(4) Uani 1 1 d .
H37A H 0.7266 0.6367 0.8269 0.044 Uiso 1 1 calc R
H37B H 0.8673 0.6694 0.8125 0.044 Uiso 1 1 calc R
H37C H 0.7555 0.7189 0.8419 0.044 Uiso 1 1 calc R
N2 N 0.53260(11) 0.32765(6) 0.78748(6) 0.0132(2) Uani 1 1 d .
N1 N 0.52847(11) 0.13390(6) 0.78119(6) 0.0133(2) Uani 1 1 d .
N3 N 0.89735(11) 0.15318(7) 0.76960(6) 0.0142(2) Uani 1 1 d .
F1 F 0.75524(10) 0.84853(6) 0.84731(5) 0.0306(2) Uani 1 1 d .
F2 F 0.73735(11) 0.88070(6) 0.95195(5) 0.0337(3) Uani 1 1 d .
F3 F 0.58536(9) 0.91510(6) 0.87977(5) 0.0280(2) Uani 1 1 d .
F4 F 0.72377(11) 0.99598(6) 0.92227(5) 0.0325(2) Uani 1 1 d .
F5 F 0.74321(11) 0.96429(6) 0.81850(5) 0.0291(2) Uani 1 1 d .
F6 F 0.89505(10) 0.92878(7) 0.89036(5) 0.0349(3) Uani 1 1 d .
P1 P 0.67956(3) 0.225996(18) 0.851161(17) 0.01022(7) Uani 1 1 d .
P2 P 0.66683(3) 0.231724(18) 0.711058(16) 0.01142(7) Uani 1 1 d .
P3 P 0.74082(4) 0.92188(2) 0.88536(2) 0.01666(8) Uani 1 1 d .
Ru1 Ru 0.836415(9) 0.256472(6) 0.778598(5) 0.01043(3) Uani 1 1 d .
O1 O 0.88562(11) 0.58063(6) 0.90664(6) 0.0222(2) Uani 1 1 d .

loop_
_atom_site_aniso_label
_atom_site_aniso_U_11
_atom_site_aniso_U_22
_atom_site_aniso_U_33
_atom_site_aniso_U_23
_atom_site_aniso_U_13
_atom_site_aniso_U_12
C1 0.0208(7) 0.0115(7) 0.0195(8) 0.0037(6) -0.0009(6) -0.0055(5)
C2 0.0182(7) 0.0111(7) 0.0203(8) -0.0011(6) 0.0003(5) -0.0029(5)
C3 0.0150(6) 0.0160(8) 0.0195(8) 0.0003(6) -0.0029(6) -0.0035(5)
C4 0.0137(6) 0.0193(7) 0.0248(8) -0.0012(7) 0.0031(6) -0.0049(5)
C5 0.0219(7) 0.0206(8) 0.0183(8) -0.0004(7) 0.0035(7) -0.0096(6)
C6 0.0144(6) 0.0127(7) 0.0115(7) 0.0009(5) 0.0008(5) 0.0002(5)
C7 0.0212(7) 0.0269(9) 0.0143(7) 0.0005(7) 0.0045(6) -0.0040(6)
C8 0.0209(7) 0.0176(7) 0.0185(8) 0.0023(6) -0.0038(6) 0.0035(6)
C9 0.0200(7) 0.0170(8) 0.0149(7) -0.0031(6) -0.0009(6) 0.0001(6)
C10 0.0218(7) 0.0160(7) 0.0117(6) -0.0004(6) 0.0006(5) 0.0001(6)
C11 0.0346(9) 0.0205(9) 0.0143(8) 0.0026(6) 0.0004(7) -0.0047(7)
C12 0.0299(8) 0.0264(9) 0.0164(8) -0.0025(7) 0.0056(6) 0.0060(7)
C13 0.0289(8) 0.0255(9) 0.0138(8) -0.0015(6) -0.0035(6) -0.0020(7)
C14 0.0155(6) 0.0132(6) 0.0133(7) -0.0018(6) -0.0011(5) 0.0032(5)
C15 0.0130(6) 0.0122(7) 0.0127(7) -0.0003(5) 0.0013(5) 0.0018(5)
C16 0.0168(6) 0.0146(7) 0.0162(8) -0.0019(6) -0.0020(5) 0.0053(5)
C17 0.0203(7) 0.0108(7) 0.0154(7) 0.0020(6) -0.0015(6) 0.0044(5)
C18 0.0222(7) 0.0182(7) 0.0222(8) -0.0004(6) 0.0044(7) 0.0012(7)
C19 0.0330(9) 0.0226(8) 0.0205(8) -0.0011(6) 0.0115(7) 0.0061(8)
C20 0.0426(10) 0.0147(8) 0.0161(8) -0.0009(6) -0.0008(7) 0.0057(7)
C21 0.0278(8) 0.0154(8) 0.0231(9) -0.0004(6) -0.0069(7) 0.0007(6)
C22 0.0204(7) 0.0135(7) 0.0192(8) 0.0009(6) 0.0003(6) 0.0040(6)
C23 0.0144(6) 0.0096(7) 0.0148(7) 0.0016(6) 0.0004(5) -0.0007(5)
C24 0.0155(6) 0.0117(7) 0.0150(7) -0.0021(7) 0.0005(6) -0.0018(5)
C25 0.0147(6) 0.0110(6) 0.0205(7) -0.0026(7) 0.0019(6) -0.0032(5)
C26 0.0134(6) 0.0144(7) 0.0175(7) -0.0010(5) -0.0023(6) -0.0031(6)
C27 0.0172(7) 0.0140(7) 0.0206(8) 0.0014(6) -0.0016(6) -0.0026(5)
C28 0.0173(7) 0.0187(7) 0.0229(8) -0.0012(6) -0.0009(6) 0.0023(6)
C29 0.0174(7) 0.0284(9) 0.0212(8) 0.0023(7) 0.0028(6) 0.0003(6)
C30 0.0233(8) 0.0252(9) 0.0303(10) 0.0127(7) 0.0051(7) -0.0001(6)
C31 0.0180(7) 0.0173(8) 0.0284(9) 0.0048(6) 0.0018(6) 0.0021(6)
C32 0.0150(6) 0.0194(8) 0.0172(8) 0.0005(6) 0.0018(5) 0.0000(6)
C33 0.0256(8) 0.0156(8) 0.0323(9) -0.0024(7) 0.0037(7) 0.0047(6)
C34 0.0351(10) 0.0287(11) 0.0385(12) 0.0039(8) -0.0075(8) 0.0034(8)
C35 0.0305(9) 0.0238(9) 0.0236(9) 0.0004(7) -0.0050(7) -0.0040(7)
C36 0.0234(7) 0.0211(8) 0.0257(8) -0.0030(6) 0.0016(7) 0.0012(7)
C37 0.0310(9) 0.0280(10) 0.0290(10) 0.0042(8) 0.0021(7) 0.0066(7)
N2 0.0156(5) 0.0116(6) 0.0123(6) -0.0016(5) -0.0007(5) 0.0048(4)
N1 0.0143(5) 0.0112(6) 0.0144(6) -0.0007(5) -0.0002(5) -0.0025(4)
N3 0.0125(5) 0.0152(6) 0.0148(7) 0.0005(5) 0.0008(5) -0.0001(4)
F1 0.0315(5) 0.0229(5) 0.0374(6) -0.0131(5) 0.0013(5) 0.0029(4)
F2 0.0417(6) 0.0348(6) 0.0245(6) 0.0120(5) 0.0007(5) 0.0031(5)
F3 0.0167(4) 0.0364(6) 0.0308(6) -0.0028(5) 0.0022(4) 0.0009(4)
F4 0.0499(7) 0.0219(5) 0.0257(6) -0.0091(4) -0.0057(5) 0.0022(5)
F5 0.0378(6) 0.0318(6) 0.0177(5) 0.0038(4) -0.0024(4) -0.0089(5)
F6 0.0191(5) 0.0535(8) 0.0322(6) -0.0068(6) -0.0035(4) -0.0061(5)
P1 0.01104(15) 0.00897(16) 0.01065(16) 0.00021(12) 0.00043(12) 0.00026(12)
P2 0.01374(14) 0.00972(15) 0.01080(16) -0.00082(12) 0.00038(13) 0.00009(13)
P3 0.01753(17) 0.0170(2) 0.01550(19) -0.00179(16) -0.00016(15) -0.00070(15)
Ru1 0.01093(4) 0.00920(5) 0.01116(5) -0.00016(4) 0.00120(4) -0.00050(4)
O1 0.0255(5) 0.0218(6) 0.0194(6) -0.0022(5) -0.0028(4) 0.0037(5)

loop_
_atom_type_symbol
_atom_type_description
_atom_type_scat_dispersion_real
_atom_type_scat_dispersion_imag
_atom_type_scat_source
C C 0.0033 0.0016 'International Tables Vol C Tables 4.2.6.8 and 6.1.1.4'
H H 0 0 'International Tables Vol C Tables 4.2.6.8 and 6.1.1.4'
N N 0.0061 0.0033 'International Tables Vol C Tables 4.2.6.8 and 6.1.1.4'
F F 0.0171 0.0103 'International Tables Vol C Tables 4.2.6.8 and 6.1.1.4'
P P 0.1023 0.0942 'International Tables Vol C Tables 4.2.6.8 and 6.1.1.4'
Ru Ru -1.2594 0.8363 'International Tables Vol C Tables 4.2.6.8 and 6.1.1.4'
O O 0.0106 0.006 'International Tables Vol C Tables 4.2.6.8 and 6.1.1.4'

loop_
_geom_angle_atom_site_label_1
_geom_angle_atom_site_label_2
_geom_angle_atom_site_label_3
_geom_angle
C2 C1 C5 107.97(15)
C2 C1 Ru1 71.03(10)
C5 C1 Ru1 73.57(9)
C2 C1 H1 126
C5 C1 H1 126
Ru1 C1 H1 121.1
C1 C2 C3 107.82(15)
C1 C2 Ru1 71.01(9)
C3 C2 Ru1 73.22(9)
C1 C2 H2 126.1
C3 C2 H2 126.1
Ru1 C2 H2 121.4
C4 C3 C2 107.25(14)
C4 C3 Ru1 72.39(8)
C2 C3 Ru1 69.02(8)
C4 C3 H3 126.4
C2 C3 H3 126.4
Ru1 C3 H3 123.8
C5 C4 C3 109.64(13)
C5 C4 Ru1 71.47(8)
C3 C4 Ru1 71.04(8)
C5 C4 H4 125.2
C3 C4 H4 125.2
Ru1 C4 H4 123.9
C4 C5 C1 107.31(15)
C4 C5 Ru1 72.20(9)
C1 C5 Ru1 68.74(8)
C4 C5 H5 126.3
C1 C5 H5 126.3
Ru1 C5 H5 124.3
C8 C6 C9 109.85(12)
C8 C6 C7 109.52(13)
C9 C6 C7 108.01(13)
C8 C6 P1 107.77(10)
C9 C6 P1 110.02(10)
C7 C6 P1 111.68(10)
C6 C7 H7A 109.5
C6 C7 H7B 109.5
H7A C7 H7B 109.5
C6 C7 H7C 109.5
H7A C7 H7C 109.5
H7B C7 H7C 109.5
C6 C8 H8A 109.5
C6 C8 H8B 109.5
H8A C8 H8B 109.5
C6 C8 H8C 109.5
H8A C8 H8C 109.5
H8B C8 H8C 109.5
C6 C9 H9A 109.5
C6 C9 H9B 109.5
H9A C9 H9B 109.5
C6 C9 H9C 109.5
H9A C9 H9C 109.5
H9B C9 H9C 109.5
C11 C10 C12 109.65(13)
C11 C10 C13 107.65(13)
C12 C10 C13 110.32(13)
C11 C10 P2 109.98(11)
C12 C10 P2 107.10(11)
C13 C10 P2 112.13(10)
C10 C11 H11A 109.5
C10 C11 H11B 109.5
H11A C11 H11B 109.5
C10 C11 H11C 109.5
H11A C11 H11C 109.5
H11B C11 H11C 109.5
C10 C12 H12A 109.5
C10 C12 H12B 109.5
H12A C12 H12B 109.5
C10 C12 H12C 109.5
H12A C12 H12C 109.5
H12B C12 H12C 109.5
C10 C13 H13A 109.5
C10 C13 H13B 109.5
H13A C13 H13B 109.5
C10 C13 H13C 109.5
H13A C13 H13C 109.5
H13B C13 H13C 109.5
N2 C14 P2 113.19(9)
N2 C14 H14A 108.9
P2 C14 H14A 108.9
N2 C14 H14B 108.9
P2 C14 H14B 108.9
H14A C14 H14B 107.8
N2 C15 P1 113.01(9)
N2 C15 H15A 109
P1 C15 H15A 109
N2 C15 H15B 109
P1 C15 H15B 109
H15A C15 H15B 107.8
N2 C16 C17 112.38(12)
N2 C16 H16A 109.1
C17 C16 H16A 109.1
N2 C16 H16B 109.1
C17 C16 H16B 109.1
H16A C16 H16B 107.9
C22 C17 C18 118.92(15)
C22 C17 C16 120.44(13)
C18 C17 C16 120.64(14)
C17 C18 C19 120.63(16)
C17 C18 H18 119.7
C19 C18 H18 119.7
C20 C19 C18 120.11(16)
C20 C19 H19 119.9
C18 C19 H19 119.9
C19 C20 C21 119.79(15)
C19 C20 H20 120.1
C21 C20 H20 120.1
C20 C21 C22 119.94(16)
C20 C21 H21 120
C22 C21 H21 120
C17 C22 C21 120.61(15)
C17 C22 H22 119.7
C21 C22 H22 119.7
N1 C23 P1 111.64(10)
N1 C23 H23A 109.3
P1 C23 H23A 109.3
N1 C23 H23B 109.3
P1 C23 H23B 109.3
H23A C23 H23B 108
N1 C24 P2 111.43(10)
N1 C24 H24A 109.3
P2 C24 H24A 109.3
N1 C24 H24B 109.3
P2 C24 H24B 109.3
H24A C24 H24B 108
N1 C25 C26 112.32(12)
N1 C25 H25A 109.1
C26 C25 H25A 109.1
N1 C25 H25B 109.1
C26 C25 H25B 109.1
H25A C25 H25B 107.9
C27 C26 C31 118.67(14)
C27 C26 C25 121.00(13)
C31 C26 C25 120.26(13)
C28 C27 C26 120.68(14)
C28 C27 H27 119.7
C26 C27 H27 119.7
C29 C28 C27 120.40(15)
C29 C28 H28 119.8
C27 C28 H28 119.8
C30 C29 C28 119.41(15)
C30 C29 H29 120.3
C28 C29 H29 120.3
C29 C30 C31 120.23(16)
C29 C30 H30 119.9
C31 C30 H30 119.9
C26 C31 C30 120.57(15)
C26 C31 H31 119.7
C30 C31 H31 119.7
N3 C32 C33 178.05(17)
C32 C33 H33A 109.5
C32 C33 H33B 109.5
H33A C33 H33B 109.5
C32 C33 H33C 109.5
H33A C33 H33C 109.5
H33B C33 H33C 109.5
C35 C34 H34A 109.5
C35 C34 H34B 109.5
H34A C34 H34B 109.5
C35 C34 H34C 109.5
H34A C34 H34C 109.5
H34B C34 H34C 109.5
O1 C35 C34 108.71(15)
O1 C35 H35A 109.9
C34 C35 H35A 109.9
O1 C35 H35B 109.9
C34 C35 H35B 109.9
H35A C35 H35B 108.3
O1 C36 C37 108.41(13)
O1 C36 H36A 110
C37 C36 H36A 110
O1 C36 H36B 110
C37 C36 H36B 110
H36A C36 H36B 108.4
C36 C37 H37A 109.5
C36 C37 H37B 109.5
H37A C37 H37B 109.5
C36 C37 H37C 109.5
H37A C37 H37C 109.5
H37B C37 H37C 109.5
C14 N2 C15 113.18(11)
C14 N2 C16 108.69(11)
C15 N2 C16 110.16(11)
C24 N1 C23 113.62(10)
C24 N1 C25 110.73(12)
C23 N1 C25 109.60(12)
C32 N3 Ru1 173.87(12)
C23 P1 C15 101.25(7)
C23 P1 C6 102.33(7)
C15 P1 C6 103.13(6)
C23 P1 Ru1 113.82(5)
C15 P1 Ru1 112.70(5)
C6 P1 Ru1 121.19(5)
C14 P2 C24 101.77(6)
C14 P2 C10 104.04(7)
C24 P2 C10 101.94(7)
C14 P2 Ru1 112.52(5)
C24 P2 Ru1 113.17(5)
C10 P2 Ru1 121.14(5)
F2 P3 F6 90.26(6)
F2 P3 F1 91.08(6)
F6 P3 F1 90.58(6)
F2 P3 F4 89.89(6)
F6 P3 F4 90.40(7)
F1 P3 F4 178.62(7)
F2 P3 F5 179.26(7)
F6 P3 F5 90.09(6)
F1 P3 F5 89.57(6)
F4 P3 F5 89.45(6)
F2 P3 F3 90.16(6)
F6 P3 F3 179.58(7)
F1 P3 F3 89.32(6)
F4 P3 F3 89.70(6)
F5 P3 F3 89.50(6)
N3 Ru1 C1 147.35(5)
N3 Ru1 C2 148.72(5)
C1 Ru1 C2 37.96(6)
N3 Ru1 C3 111.06(5)
C1 Ru1 C3 62.82(6)
C2 Ru1 C3 37.76(5)
N3 Ru1 C5 109.90(5)
C1 Ru1 C5 37.69(6)
C2 Ru1 C5 62.75(6)
C3 Ru1 C5 61.71(6)
N3 Ru1 C4 93.60(5)
C1 Ru1 C4 61.92(6)
C2 Ru1 C4 62.03(6)
C3 Ru1 C4 36.57(6)
C5 Ru1 C4 36.34(6)
N3 Ru1 P1 92.31(4)
C1 Ru1 P1 120.34(4)
C2 Ru1 P1 95.42(4)
C3 Ru1 P1 105.91(4)
C5 Ru1 P1 157.12(4)
C4 Ru1 P1 140.66(5)
N3 Ru1 P2 89.13(4)
C1 Ru1 P2 96.23(4)
C2 Ru1 P2 122.06(4)
C3 Ru1 P2 158.49(4)
C5 Ru1 P2 105.33(5)
C4 Ru1 P2 139.26(5)
P1 Ru1 P2 79.643(12)
C36 O1 C35 111.88(13)

loop_
_geom_bond_atom_site_label_1
_geom_bond_atom_site_label_2
_geom_bond_distance
C1 C2 1.423(2)
C1 C5 1.435(2)
C1 Ru1 2.1867(15)
C1 H1 0.95
C2 C3 1.434(2)
C2 Ru1 2.1870(16)
C2 H2 0.95
C3 C4 1.413(2)
C3 Ru1 2.2424(15)
C3 H3 0.95
C4 C5 1.406(2)
C4 Ru1 2.2599(13)
C4 H4 0.95
C5 Ru1 2.2505(15)
C5 H5 0.95
C6 C8 1.529(2)
C6 C9 1.531(2)
C6 C7 1.533(2)
C6 P1 1.8774(15)
C7 H7A 0.98
C7 H7B 0.98
C7 H7C 0.98
C8 H8A 0.98
C8 H8B 0.98
C8 H8C 0.98
C9 H9A 0.98
C9 H9B 0.98
C9 H9C 0.98
C10 C11 1.529(2)
C10 C12 1.531(2)
C10 C13 1.543(2)
C10 P2 1.8757(15)
C11 H11A 0.98
C11 H11B 0.98
C11 H11C 0.98
C12 H12A 0.98
C12 H12B 0.98
C12 H12C 0.98
C13 H13A 0.98
C13 H13B 0.98
C13 H13C 0.98
C14 N2 1.4661(19)
C14 P2 1.8475(14)
C14 H14A 0.99
C14 H14B 0.99
C15 N2 1.4679(19)
C15 P1 1.8487(14)
C15 H15A 0.99
C15 H15B 0.99
C16 N2 1.4726(17)
C16 C17 1.512(2)
C16 H16A 0.99
C16 H16B 0.99
C17 C22 1.386(2)
C17 C18 1.389(2)
C18 C19 1.390(2)
C18 H18 0.95
C19 C20 1.380(3)
C19 H19 0.95
C20 C21 1.387(2)
C20 H20 0.95
C21 C22 1.392(2)
C21 H21 0.95
C22 H22 0.95
C23 N1 1.4630(19)
C23 P1 1.8458(15)
C23 H23A 0.99
C23 H23B 0.99
C24 N1 1.4611(19)
C24 P2 1.8518(14)
C24 H24A 0.99
C24 H24B 0.99
C25 N1 1.4738(17)
C25 C26 1.512(2)
C25 H25A 0.99
C25 H25B 0.99
C26 C27 1.388(2)
C26 C31 1.390(2)
C27 C28 1.386(2)
C27 H27 0.95
C28 C29 1.384(2)
C28 H28 0.95
C29 C30 1.382(2)
C29 H29 0.95
C30 C31 1.392(2)
C30 H30 0.95
C31 H31 0.95
C32 N3 1.137(2)
C32 C33 1.458(2)
C33 H33A 0.98
C33 H33B 0.98
C33 H33C 0.98
C34 C35 1.504(3)
C34 H34A 0.98
C34 H34B 0.98
C34 H34C 0.98
C35 O1 1.424(2)
C35 H35A 0.99
C35 H35B 0.99
C36 O1 1.419(2)
C36 C37 1.504(2)
C36 H36A 0.99
C36 H36B 0.99
C37 H37A 0.98
C37 H37B 0.98
C37 H37C 0.98
N3 Ru1 2.0456(13)
F1 P3 1.5962(11)
F2 P3 1.5917(11)
F3 P3 1.6087(10)
F4 P3 1.5994(11)
F5 P3 1.6077(11)
F6 P3 1.5954(11)
P1 Ru1 2.2868(4)
P2 Ru1 2.2914(4)
